data_7718979
loop_
_publ_author_name
'Milovanovi&#x107;, Milan R'
'Nikoli&#x107;, Stefan R'
'Dup&#xe9;, Antoine'
'Schachner, J&#xf6;rg A'
'Mihajlovi&#x107;, Ljiljana E'

_publ_section_title
;
 Oxidorhenium(V) complexes of apigenin: a rare example of catalysis with
 <i>O</i>,<i>O</i>-bidentate ligands obtained from a naturally renewable
 resource.
;
_journal_issue 28
_journal_name_full 'Dalton transactions (Cambridge, England : 2003)'
_journal_page_first 11047
_journal_page_last 11055
_journal_paper_doi 10.1039/d5dt01095k
_journal_volume 54
_journal_year 2025
_chemical_formula_moiety 'C33 H24 Cl2 O6 P Re'
_chemical_formula_sum 'C33 H24 Cl2 O6 P Re'
_chemical_formula_weight 804.59
_chemical_name_systematic
(triphenylphosphine)-[7-hydroxy-5-oxido-2-(4-hydroxyphenyl)-4H-1-benzopyran-4-onato]-dichlorido-oxido-rhenium(V)
_space_group_crystal_system triclinic
_space_group_IT_number 2
_space_group_name_Hall '-P 1'
_space_group_name_H-M_alt 'P -1'
_atom_sites_solution_hydrogens mixed
_atom_sites_solution_primary dual
_audit_creation_date 2024-12-05
_audit_creation_method
;
Olex2 1.5-ac6-020
(compiled 2024.02.14 svn.r2f8d729c for Rigaku Oxford Diffraction, GUI svn.r6966)
;
_audit_update_record
;
2024-12-09 deposited with the CCDC.	2025-06-11 downloaded from the CCDC.
;
_cell_angle_alpha 93.894(2)
_cell_angle_beta 107.285(2)
_cell_angle_gamma 114.247(2)
_cell_formula_units_Z 2
_cell_length_a 9.7314(4)
_cell_length_b 11.1929(4)
_cell_length_c 15.6391(6)
_cell_measurement_reflns_used 9824
_cell_measurement_temperature 99.96
_cell_measurement_theta_max 34.508
_cell_measurement_theta_min 2.211
_cell_volume 1447.31(10)
_computing_cell_refinement 'SAINT V8.40B (Bruker, 2016)'
_computing_data_collection 'APEX2 (Bruker, 2012)'
_computing_data_reduction 'SAINT V8.40B (Bruker, 2016)'
_computing_molecular_graphics 'Olex2 1.5-ac6-020 (Dolomanov et al., 2009)'
_computing_publication_material 'Olex2 1.5-ac6-020 (Dolomanov et al., 2009)'
_computing_structure_refinement 'SHELXL 2019/3 (Sheldrick, 2015)'
_computing_structure_solution 'SHELXT 2018/2 (Sheldrick, 2018)'
_diffrn_ambient_temperature 99.96
_diffrn_measured_fraction_theta_full 1.000
_diffrn_measured_fraction_theta_max 1.000
_diffrn_measurement_device_type 'Bruker APEX-II CCD'
_diffrn_measurement_method '\f and \w scans'
_diffrn_radiation_type MoK\a
_diffrn_radiation_wavelength 0.71073
_diffrn_reflns_av_R_equivalents 0.0538
_diffrn_reflns_av_unetI/netI 0.0171
_diffrn_reflns_Laue_measured_fraction_full 1.000
_diffrn_reflns_Laue_measured_fraction_max 1.000
_diffrn_reflns_limit_h_max 12
_diffrn_reflns_limit_h_min -12
_diffrn_reflns_limit_k_max 14
_diffrn_reflns_limit_k_min -14
_diffrn_reflns_limit_l_max 20
_diffrn_reflns_limit_l_min -20
_diffrn_reflns_number 109648
_diffrn_reflns_point_group_measured_fraction_full 1.000
_diffrn_reflns_point_group_measured_fraction_max 1.000
_diffrn_reflns_theta_full 27.498
_diffrn_reflns_theta_max 27.498
_diffrn_reflns_theta_min 2.045
_diffrn_source 'fine-focus sealed X-ray tube'
_diffrn_source_current 0.87
_diffrn_source_power 0.0435
_diffrn_source_voltage 50.0
_diffrn_standards_number 0
_exptl_absorpt_coefficient_mu 4.485
_exptl_absorpt_correction_T_max 0.7471
_exptl_absorpt_correction_T_min 0.5538
_exptl_absorpt_correction_type multi-scan
_exptl_absorpt_process_details
;
SADABS-2016/2 (Bruker,2016/2) was used for absorption correction.
wR2(int) was 0.1574 before and 0.0737 after correction.
The Ratio of minimum to maximum transmission is 0.7413.
The \l/2 correction factor is Not present.
;
_exptl_crystal_colour brown
_exptl_crystal_colour_primary brown
_exptl_crystal_density_diffrn 1.846
_exptl_crystal_description plate
_exptl_crystal_F_000 788
_exptl_crystal_recrystallization_method
'The material was recrystallised from a mixture of cyclohexane and ethyl acetate by solvent layering'
_exptl_crystal_size_max 0.25
_exptl_crystal_size_mid 0.22
_exptl_crystal_size_min 0.1
_refine_diff_density_max 3.753
_refine_diff_density_min -1.292
_refine_diff_density_rms 0.112
_refine_ls_extinction_method none
_refine_ls_goodness_of_fit_ref 1.104
_refine_ls_hydrogen_treatment mixed
_refine_ls_matrix_type full
_refine_ls_number_parameters 396
_refine_ls_number_reflns 6654
_refine_ls_number_restraints 0
_refine_ls_restrained_S_all 1.104
_refine_ls_R_factor_all 0.0240
_refine_ls_R_factor_gt 0.0231
_refine_ls_shift/su_max 0.003
_refine_ls_shift/su_mean 0.000
_refine_ls_structure_factor_coef Fsqd
_refine_ls_weighting_details 'w=1/[\s^2^(Fo^2^)+(0.0264P)^2^+4.2302P] where P=(Fo^2^+2Fc^2^)/3'
_refine_ls_weighting_scheme calc
_refine_ls_wR_factor_gt 0.0599
_refine_ls_wR_factor_ref 0.0605
_reflns_Friedel_coverage 0.000
_reflns_number_gt 6469
_reflns_number_total 6654
_reflns_threshold_expression 'I > 2\s(I)'
_cod_data_source_file d5dt01095k2.cif
_cod_data_source_block mrm40-1
_cod_depositor_comments 'Adding full bibliography for 7718978--7718982.cif.'
_cod_database_code 7718979
_shelx_shelxl_version_number 2019/3
_shelx_space_group_comment
;
The symmetry employed for this shelxl refinement is uniquely defined
by the following loop, which should always be used as a source of
symmetry information in preference to the above space-group names.
They are only intended as comments.
;
_shelx_estimated_absorpt_t_max 0.663
_shelx_estimated_absorpt_t_min 0.400
_olex2_refinement_description
;
1. Fixed Uiso
 At 1.2 times of:
  All C(H) groups
2.a Aromatic/amide H refined with riding coordinates:
 C2(H2), C4(H4), C8(H8), C11(H11), C12(H12), C14(H14), C15(H15), C22(H22),
 C23(H23), C24(H24), C25(H25), C26(H26), C32(H32), C33(H33), C34(H34), C35(H35),
  C36(H36), C42(H42), C43(H43), C44(H44), C45(H45), C46(H46)
;
_olex2_exptl_crystal_mounting_method 'The crystal was mounted on a glass fiber'
_olex2_submission_special_instructions 'No special instructions were received'

loop_
_space_group_symop_operation_xyz
'x, y, z'
'-x, -y, -z'

loop_
_atom_site_label
_atom_site_type_symbol
_atom_site_fract_x
_atom_site_fract_y
_atom_site_fract_z
_atom_site_U_iso_or_equiv
_atom_site_adp_type
_atom_site_occupancy
_atom_site_site_symmetry_order
_atom_site_calc_flag
_atom_site_refinement_flags_posn
_atom_site_refinement_flags_adp
_atom_site_refinement_flags_occupancy
_atom_site_disorder_assembly
_atom_site_disorder_group
Re1 Re 0.50313(2) 0.08497(2) 0.72522(2) 0.01422(4) Uani 1 1 d . . . . .
Cl1 Cl 0.56542(9) -0.04159(8) 0.82924(5) 0.02115(15) Uani 1 1 d . . . . .
Cl2 Cl 0.44692(9) -0.08453(8) 0.59738(5) 0.01988(14) Uani 1 1 d . . . . .
P1 P 0.52318(9) 0.24201(8) 0.85176(5) 0.01446(14) Uani 1 1 d . . . . .
O1 O 0.6941(3) 0.1942(2) 0.73363(16) 0.0186(4) Uani 1 1 d . . . . .
O2 O 0.2765(3) -0.0116(2) 0.70854(15) 0.0160(4) Uani 1 1 d . . . . .
O3 O 0.4181(3) 0.1776(2) 0.62526(15) 0.0165(4) Uani 1 1 d . . . . .
O4 O -0.0003(3) 0.2119(2) 0.53523(15) 0.0171(4) Uani 1 1 d . . . . .
O5 O -0.2674(3) -0.1464(2) 0.66285(18) 0.0226(5) Uani 1 1 d . . . . .
H5 H -0.343(6) -0.118(4) 0.646(3) 0.031(11) Uiso 1 1 d . . . . .
O6 O 0.0176(3) 0.6396(3) 0.29534(18) 0.0272(5) Uani 1 1 d . . . . .
H6 H 0.114(7) 0.700(6) 0.295(4) 0.055(16) Uiso 1 1 d . . . . .
C1 C 0.1426(4) 0.0038(3) 0.6721(2) 0.0141(5) Uani 1 1 d . . . . .
C2 C 0.0027(4) -0.0791(3) 0.6841(2) 0.0158(6) Uani 1 1 d . . . . .
H2 H 0.000053 -0.148059 0.716797 0.019 Uiso 1 1 calc R U . . .
C3 C -0.1360(4) -0.0613(3) 0.6481(2) 0.0164(6) Uani 1 1 d . . . . .
C4 C -0.1363(4) 0.0380(3) 0.5987(2) 0.0161(6) Uani 1 1 d . . . . .
H4 H -0.230413 0.050189 0.574864 0.019 Uiso 1 1 calc R U . . .
C5 C 0.0053(4) 0.1184(3) 0.5858(2) 0.0148(5) Uani 1 1 d . . . . .
C6 C 0.1478(3) 0.1044(3) 0.62128(19) 0.0136(5) Uani 1 1 d . . . . .
C7 C 0.2853(4) 0.1865(3) 0.6000(2) 0.0149(5) Uani 1 1 d . . . . .
C8 C 0.2708(4) 0.2812(3) 0.5466(2) 0.0171(6) Uani 1 1 d . . . . .
H8 H 0.360130 0.337690 0.531423 0.021 Uiso 1 1 calc R U . . .
C9 C 0.1317(4) 0.2924(3) 0.5168(2) 0.0162(6) Uani 1 1 d . . . . .
C10 C 0.1030(4) 0.3856(3) 0.4611(2) 0.0177(6) Uani 1 1 d . . . . .
C11 C 0.2330(4) 0.5026(3) 0.4606(2) 0.0208(6) Uani 1 1 d . . . . .
H11 H 0.339922 0.522201 0.497563 0.025 Uiso 1 1 calc R U . . .
C12 C 0.2069(4) 0.5901(3) 0.4067(2) 0.0217(6) Uani 1 1 d . . . . .
H12 H 0.295310 0.670032 0.407343 0.026 Uiso 1 1 calc R U . . .
C13 C 0.0508(4) 0.5599(3) 0.3519(2) 0.0203(6) Uani 1 1 d . . . . .
C14 C -0.0798(4) 0.4466(3) 0.3544(2) 0.0214(6) Uani 1 1 d . . . . .
H14 H -0.186713 0.428984 0.318924 0.026 Uiso 1 1 calc R U . . .
C15 C -0.0543(4) 0.3597(3) 0.4085(2) 0.0194(6) Uani 1 1 d . . . . .
H15 H -0.143582 0.282240 0.409951 0.023 Uiso 1 1 calc R U . . .
C21 C 0.5774(4) 0.4133(3) 0.8372(2) 0.0180(6) Uani 1 1 d . . . . .
C22 C 0.5966(4) 0.5083(3) 0.9080(2) 0.0243(7) Uani 1 1 d . . . . .
H22 H 0.582221 0.483095 0.962681 0.029 Uiso 1 1 calc R U . . .
C23 C 0.6367(5) 0.6394(4) 0.8986(3) 0.0271(7) Uani 1 1 d . . . . .
H23 H 0.648164 0.703606 0.946551 0.033 Uiso 1 1 calc R U . . .
C24 C 0.6600(5) 0.6774(3) 0.8193(3) 0.0287(8) Uani 1 1 d . . . . .
H24 H 0.685688 0.767032 0.812761 0.034 Uiso 1 1 calc R U . . .
C25 C 0.6459(4) 0.5849(3) 0.7502(2) 0.0255(7) Uani 1 1 d . . . . .
H25 H 0.663330 0.611350 0.696367 0.031 Uiso 1 1 calc R U . . .
C26 C 0.6061(4) 0.4530(3) 0.7589(2) 0.0210(6) Uani 1 1 d . . . . .
H26 H 0.598484 0.389987 0.711667 0.025 Uiso 1 1 calc R U . . .
C31 C 0.6782(4) 0.2672(3) 0.9604(2) 0.0191(6) Uani 1 1 d . . . . .
C32 C 0.6477(4) 0.2455(4) 1.0411(2) 0.0263(7) Uani 1 1 d . . . . .
H32 H 0.540140 0.210390 1.040279 0.032 Uiso 1 1 calc R U . . .
C33 C 0.7748(5) 0.2754(4) 1.1231(3) 0.0333(8) Uani 1 1 d . . . . .
H33 H 0.753586 0.259396 1.177843 0.040 Uiso 1 1 calc R U . . .
C34 C 0.9305(5) 0.3280(4) 1.1248(3) 0.0327(8) Uani 1 1 d . . . . .
H34 H 1.017241 0.351908 1.181257 0.039 Uiso 1 1 calc R U . . .
C35 C 0.9615(5) 0.3464(4) 1.0446(3) 0.0324(8) Uani 1 1 d . . . . .
H35 H 1.069066 0.380204 1.045626 0.039 Uiso 1 1 calc R U . . .
C36 C 0.8358(4) 0.3156(4) 0.9631(3) 0.0267(7) Uani 1 1 d . . . . .
H36 H 0.857611 0.327621 0.908130 0.032 Uiso 1 1 calc R U . . .
C41 C 0.3342(4) 0.1849(3) 0.8715(2) 0.0158(6) Uani 1 1 d . . . . .
C42 C 0.2362(4) 0.2492(3) 0.8478(2) 0.0208(6) Uani 1 1 d . . . . .
H42 H 0.270581 0.327461 0.823519 0.025 Uiso 1 1 calc R U . . .
C43 C 0.0885(4) 0.1983(4) 0.8597(2) 0.0254(7) Uani 1 1 d . . . . .
H43 H 0.022364 0.242361 0.843816 0.031 Uiso 1 1 calc R U . . .
C44 C 0.0366(4) 0.0840(4) 0.8946(2) 0.0268(7) Uani 1 1 d . . . . .
H44 H -0.064266 0.050319 0.903113 0.032 Uiso 1 1 calc R U . . .
C45 C 0.1328(4) 0.0191(3) 0.9172(2) 0.0236(7) Uani 1 1 d . . . . .
H45 H 0.097331 -0.059444 0.941029 0.028 Uiso 1 1 calc R U . . .
C46 C 0.2798(4) 0.0678(3) 0.9052(2) 0.0194(6) Uani 1 1 d . . . . .
H46 H 0.344125 0.021870 0.919925 0.023 Uiso 1 1 calc R U . . .

loop_
_atom_site_aniso_label
_atom_site_aniso_U_11
_atom_site_aniso_U_22
_atom_site_aniso_U_33
_atom_site_aniso_U_23
_atom_site_aniso_U_13
_atom_site_aniso_U_12
Re1 0.01380(6) 0.01429(6) 0.01867(7) 0.00606(4) 0.00773(5) 0.00844(5)
Cl1 0.0230(4) 0.0214(4) 0.0276(4) 0.0133(3) 0.0118(3) 0.0148(3)
Cl2 0.0181(3) 0.0202(3) 0.0231(4) 0.0024(3) 0.0079(3) 0.0104(3)
P1 0.0168(3) 0.0143(3) 0.0167(3) 0.0066(3) 0.0084(3) 0.0089(3)
O1 0.0153(10) 0.0176(10) 0.0233(11) 0.0080(9) 0.0080(9) 0.0065(9)
O2 0.0168(10) 0.0149(10) 0.0214(11) 0.0088(8) 0.0098(9) 0.0092(8)
O3 0.0151(10) 0.0185(10) 0.0204(10) 0.0077(8) 0.0093(8) 0.0091(9)
O4 0.0161(10) 0.0163(10) 0.0212(11) 0.0092(8) 0.0080(9) 0.0077(8)
O5 0.0174(11) 0.0217(11) 0.0364(13) 0.0157(10) 0.0153(10) 0.0107(10)
O6 0.0287(13) 0.0261(13) 0.0312(13) 0.0179(11) 0.0112(11) 0.0143(11)
C1 0.0160(13) 0.0128(13) 0.0158(13) 0.0027(10) 0.0073(11) 0.0076(11)
C2 0.0177(14) 0.0135(13) 0.0192(14) 0.0066(11) 0.0087(12) 0.0078(11)
C3 0.0162(14) 0.0144(13) 0.0193(14) 0.0041(11) 0.0081(11) 0.0062(11)
C4 0.0152(13) 0.0162(14) 0.0193(14) 0.0051(11) 0.0064(11) 0.0091(11)
C5 0.0183(14) 0.0136(13) 0.0155(13) 0.0049(11) 0.0074(11) 0.0087(11)
C6 0.0143(13) 0.0132(13) 0.0143(13) 0.0034(10) 0.0065(11) 0.0060(11)
C7 0.0168(14) 0.0132(13) 0.0156(13) 0.0033(11) 0.0072(11) 0.0066(11)
C8 0.0170(14) 0.0148(13) 0.0193(14) 0.0066(11) 0.0087(12) 0.0050(11)
C9 0.0188(14) 0.0129(13) 0.0167(13) 0.0052(11) 0.0082(11) 0.0054(11)
C10 0.0209(15) 0.0163(14) 0.0187(14) 0.0064(11) 0.0087(12) 0.0093(12)
C11 0.0195(15) 0.0208(15) 0.0239(16) 0.0092(12) 0.0090(13) 0.0092(13)
C12 0.0253(16) 0.0179(15) 0.0249(16) 0.0100(12) 0.0134(13) 0.0086(13)
C13 0.0285(17) 0.0177(14) 0.0208(15) 0.0095(12) 0.0122(13) 0.0130(13)
C14 0.0220(15) 0.0211(15) 0.0219(15) 0.0073(12) 0.0075(13) 0.0104(13)
C15 0.0207(15) 0.0165(14) 0.0202(15) 0.0059(12) 0.0081(12) 0.0070(12)
C21 0.0198(15) 0.0156(14) 0.0226(15) 0.0075(12) 0.0096(12) 0.0098(12)
C22 0.0293(17) 0.0223(16) 0.0272(17) 0.0061(13) 0.0144(14) 0.0142(14)
C23 0.0337(19) 0.0206(16) 0.0334(19) 0.0049(14) 0.0153(15) 0.0160(15)
C24 0.036(2) 0.0157(15) 0.038(2) 0.0103(14) 0.0136(16) 0.0141(15)
C25 0.0324(18) 0.0195(16) 0.0274(17) 0.0119(13) 0.0138(14) 0.0111(14)
C26 0.0261(16) 0.0167(15) 0.0225(15) 0.0061(12) 0.0111(13) 0.0101(13)
C31 0.0205(15) 0.0160(14) 0.0214(15) 0.0050(12) 0.0055(12) 0.0100(12)
C32 0.0247(17) 0.0294(18) 0.0234(16) 0.0060(14) 0.0078(14) 0.0115(14)
C33 0.035(2) 0.038(2) 0.0214(17) 0.0072(15) 0.0059(15) 0.0140(17)
C34 0.0271(18) 0.0291(19) 0.0293(19) 0.0053(15) -0.0012(15) 0.0091(15)
C35 0.0202(17) 0.034(2) 0.041(2) 0.0106(16) 0.0076(15) 0.0119(15)
C36 0.0240(17) 0.0322(19) 0.0281(17) 0.0116(14) 0.0118(14) 0.0140(15)
C41 0.0179(14) 0.0201(14) 0.0140(13) 0.0060(11) 0.0082(11) 0.0107(12)
C42 0.0243(16) 0.0271(16) 0.0182(14) 0.0087(12) 0.0098(12) 0.0162(14)
C43 0.0254(17) 0.040(2) 0.0225(16) 0.0098(14) 0.0111(13) 0.0230(16)
C44 0.0196(16) 0.039(2) 0.0219(16) 0.0045(14) 0.0123(13) 0.0102(15)
C45 0.0262(17) 0.0245(16) 0.0189(15) 0.0071(13) 0.0119(13) 0.0073(14)
C46 0.0227(15) 0.0201(15) 0.0183(14) 0.0063(12) 0.0091(12) 0.0109(13)

loop_
_atom_type_symbol
_atom_type_description
_atom_type_scat_dispersion_real
_atom_type_scat_dispersion_imag
_atom_type_scat_source
C C 0.0033 0.0016 'International Tables Vol C Tables 4.2.6.8 and 6.1.1.4'
H H 0.0000 0.0000 'International Tables Vol C Tables 4.2.6.8 and 6.1.1.4'
Cl Cl 0.1484 0.1585 'International Tables Vol C Tables 4.2.6.8 and 6.1.1.4'
O O 0.0106 0.0060 'International Tables Vol C Tables 4.2.6.8 and 6.1.1.4'
P P 0.1023 0.0942 'International Tables Vol C Tables 4.2.6.8 and 6.1.1.4'
Re Re -1.0185 7.2310 'International Tables Vol C Tables 4.2.6.8 and 6.1.1.4'

loop_
_geom_angle_atom_site_label_1
_geom_angle_atom_site_label_2
_geom_angle_atom_site_label_3
_geom_angle
_geom_angle_site_symmetry_1
_geom_angle_site_symmetry_3
_geom_angle_publ_flag
Cl1 Re1 Cl2 91.02(3) . . ?
Cl1 Re1 P1 89.31(3) . . ?
Cl2 Re1 P1 172.68(3) . . ?
O1 Re1 Cl1 99.49(8) . . ?
O1 Re1 Cl2 97.87(8) . . ?
O1 Re1 P1 89.29(8) . . ?
O1 Re1 O2 169.00(9) . . ?
O1 Re1 O3 87.37(9) . . ?
O2 Re1 Cl1 90.47(6) . . ?
O2 Re1 Cl2 86.54(7) . . ?
O2 Re1 P1 86.15(7) . . ?
O2 Re1 O3 82.91(9) . . ?
O3 Re1 Cl1 172.70(6) . . ?
O3 Re1 Cl2 85.54(6) . . ?
O3 Re1 P1 93.29(6) . . ?
C21 P1 Re1 115.98(11) . . ?
C21 P1 C31 101.88(15) . . ?
C31 P1 Re1 113.91(10) . . ?
C41 P1 Re1 111.28(10) . . ?
C41 P1 C21 105.91(14) . . ?
C41 P1 C31 107.01(14) . . ?
C1 O2 Re1 136.77(19) . . ?
C7 O3 Re1 129.84(19) . . ?
C9 O4 C5 120.3(2) . . ?
C3 O5 H5 109(3) . . ?
C13 O6 H6 106(4) . . ?
O2 C1 C2 119.5(3) . . ?
O2 C1 C6 119.4(3) . . ?
C2 C1 C6 121.1(3) . . ?
C1 C2 H2 120.2 . . ?
C1 C2 C3 119.7(3) . . ?
C3 C2 H2 120.2 . . ?
O5 C3 C2 115.9(3) . . ?
O5 C3 C4 122.6(3) . . ?
C4 C3 C2 121.4(3) . . ?
C3 C4 H4 121.1 . . ?
C5 C4 C3 117.8(3) . . ?
C5 C4 H4 121.1 . . ?
O4 C5 C4 116.3(3) . . ?
O4 C5 C6 121.0(3) . . ?
C4 C5 C6 122.7(3) . . ?
C1 C6 C7 123.8(3) . . ?
C5 C6 C1 117.4(3) . . ?
C5 C6 C7 118.8(3) . . ?
O3 C7 C6 123.8(3) . . ?
O3 C7 C8 119.0(3) . . ?
C8 C7 C6 117.2(3) . . ?
C7 C8 H8 119.5 . . ?
C9 C8 C7 121.1(3) . . ?
C9 C8 H8 119.5 . . ?
O4 C9 C10 112.7(3) . . ?
C8 C9 O4 121.6(3) . . ?
C8 C9 C10 125.7(3) . . ?
C11 C10 C9 120.2(3) . . ?
C15 C10 C9 120.5(3) . . ?
C15 C10 C11 119.2(3) . . ?
C10 C11 H11 119.7 . . ?
C12 C11 C10 120.5(3) . . ?
C12 C11 H11 119.7 . . ?
C11 C12 H12 120.3 . . ?
C13 C12 C11 119.5(3) . . ?
C13 C12 H12 120.3 . . ?
O6 C13 C12 122.3(3) . . ?
O6 C13 C14 117.2(3) . . ?
C12 C13 C14 120.5(3) . . ?
C13 C14 H14 119.9 . . ?
C15 C14 C13 120.1(3) . . ?
C15 C14 H14 119.9 . . ?
C10 C15 H15 120.0 . . ?
C14 C15 C10 120.1(3) . . ?
C14 C15 H15 120.0 . . ?
C22 C21 P1 118.8(2) . . ?
C22 C21 C26 119.4(3) . . ?
C26 C21 P1 121.8(2) . . ?
C21 C22 H22 120.0 . . ?
C23 C22 C21 120.1(3) . . ?
C23 C22 H22 120.0 . . ?
C22 C23 H23 119.8 . . ?
C22 C23 C24 120.3(3) . . ?
C24 C23 H23 119.8 . . ?
C23 C24 H24 120.0 . . ?
C25 C24 C23 119.9(3) . . ?
C25 C24 H24 120.0 . . ?
C24 C25 H25 119.9 . . ?
C24 C25 C26 120.3(3) . . ?
C26 C25 H25 119.9 . . ?
C21 C26 H26 120.0 . . ?
C25 C26 C21 120.0(3) . . ?
C25 C26 H26 120.0 . . ?
C32 C31 P1 123.5(3) . . ?
C36 C31 P1 117.6(3) . . ?
C36 C31 C32 118.8(3) . . ?
C31 C32 H32 120.0 . . ?
C33 C32 C31 120.1(3) . . ?
C33 C32 H32 120.0 . . ?
C32 C33 H33 120.0 . . ?
C34 C33 C32 120.1(4) . . ?
C34 C33 H33 120.0 . . ?
C33 C34 H34 119.9 . . ?
C33 C34 C35 120.2(3) . . ?
C35 C34 H34 119.9 . . ?
C34 C35 H35 120.1 . . ?
C36 C35 C34 119.9(4) . . ?
C36 C35 H35 120.1 . . ?
C31 C36 H36 119.6 . . ?
C35 C36 C31 120.9(3) . . ?
C35 C36 H36 119.6 . . ?
C42 C41 P1 121.5(2) . . ?
C42 C41 C46 119.3(3) . . ?
C46 C41 P1 119.0(2) . . ?
C41 C42 H42 120.1 . . ?
C43 C42 C41 119.8(3) . . ?
C43 C42 H42 120.1 . . ?
C42 C43 H43 119.6 . . ?
C44 C43 C42 120.8(3) . . ?
C44 C43 H43 119.6 . . ?
C43 C44 H44 120.2 . . ?
C43 C44 C45 119.5(3) . . ?
C45 C44 H44 120.2 . . ?
C44 C45 H45 119.7 . . ?
C46 C45 C44 120.5(3) . . ?
C46 C45 H45 119.7 . . ?
C41 C46 H46 120.0 . . ?
C45 C46 C41 120.0(3) . . ?
C45 C46 H46 120.0 . . ?

loop_
_geom_bond_atom_site_label_1
_geom_bond_atom_site_label_2
_geom_bond_distance
_geom_bond_site_symmetry_2
_geom_bond_publ_flag
Re1 Cl1 2.3352(7) . ?
Re1 Cl2 2.4246(7) . ?
Re1 P1 2.4618(8) . ?
Re1 O1 1.712(2) . ?
Re1 O2 1.940(2) . ?
Re1 O3 2.088(2) . ?
P1 C21 1.818(3) . ?
P1 C31 1.818(3) . ?
P1 C41 1.812(3) . ?
O2 C1 1.344(4) . ?
O3 C7 1.282(4) . ?
O4 C5 1.363(4) . ?
O4 C9 1.360(4) . ?
O5 H5 0.90(5) . ?
O5 C3 1.342(4) . ?
O6 H6 0.91(6) . ?
O6 C13 1.362(4) . ?
C1 C2 1.375(4) . ?
C1 C6 1.415(4) . ?
C2 H2 0.9500 . ?
C2 C3 1.401(4) . ?
C3 C4 1.396(4) . ?
C4 H4 0.9500 . ?
C4 C5 1.386(4) . ?
C5 C6 1.410(4) . ?
C6 C7 1.429(4) . ?
C7 C8 1.420(4) . ?
C8 H8 0.9500 . ?
C8 C9 1.356(4) . ?
C9 C10 1.464(4) . ?
C10 C11 1.401(4) . ?
C10 C15 1.399(4) . ?
C11 H11 0.9500 . ?
C11 C12 1.387(4) . ?
C12 H12 0.9500 . ?
C12 C13 1.386(5) . ?
C13 C14 1.393(5) . ?
C14 H14 0.9500 . ?
C14 C15 1.381(4) . ?
C15 H15 0.9500 . ?
C21 C22 1.395(5) . ?
C21 C26 1.396(4) . ?
C22 H22 0.9500 . ?
C22 C23 1.387(5) . ?
C23 H23 0.9500 . ?
C23 C24 1.388(5) . ?
C24 H24 0.9500 . ?
C24 C25 1.380(5) . ?
C25 H25 0.9500 . ?
C25 C26 1.393(4) . ?
C26 H26 0.9500 . ?
C31 C32 1.395(5) . ?
C31 C36 1.387(5) . ?
C32 H32 0.9500 . ?
C32 C33 1.395(5) . ?
C33 H33 0.9500 . ?
C33 C34 1.373(6) . ?
C34 H34 0.9500 . ?
C34 C35 1.385(6) . ?
C35 H35 0.9500 . ?
C35 C36 1.381(5) . ?
C36 H36 0.9500 . ?
C41 C42 1.398(4) . ?
C41 C46 1.403(4) . ?
C42 H42 0.9500 . ?
C42 C43 1.388(5) . ?
C43 H43 0.9500 . ?
C43 C44 1.384(5) . ?
C44 H44 0.9500 . ?
C44 C45 1.389(5) . ?
C45 H45 0.9500 . ?
C45 C46 1.383(5) . ?
C46 H46 0.9500 . ?

loop_
_geom_hbond_atom_site_label_D
_geom_hbond_atom_site_label_H
_geom_hbond_atom_site_label_A
_geom_hbond_distance_DH
_geom_hbond_distance_HA
_geom_hbond_distance_DA
_geom_hbond_angle_DHA
_geom_hbond_site_symmetry_A
_geom_hbond_publ_flag
O6 H6 O1 0.91(6) 1.96(6) 2.850(3) 167(5) 2_666 yes

loop_
_geom_torsion_atom_site_label_1
_geom_torsion_atom_site_label_2
_geom_torsion_atom_site_label_3
_geom_torsion_atom_site_label_4
_geom_torsion
_geom_torsion_site_symmetry_1
_geom_torsion_site_symmetry_2
_geom_torsion_site_symmetry_3
_geom_torsion_site_symmetry_4
_geom_torsion_publ_flag
Re1 P1 C21 C22 -177.7(2) . . . . ?
Re1 P1 C21 C26 -0.1(3) . . . . ?
Re1 P1 C31 C32 -124.0(3) . . . . ?
Re1 P1 C31 C36 58.6(3) . . . . ?
Re1 P1 C41 C42 -108.2(3) . . . . ?
Re1 P1 C41 C46 67.2(3) . . . . ?
Re1 O2 C1 C2 -171.2(2) . . . . ?
Re1 O2 C1 C6 9.3(4) . . . . ?
Re1 O3 C7 C6 -16.1(4) . . . . ?
Re1 O3 C7 C8 164.9(2) . . . . ?
P1 C21 C22 C23 -179.5(3) . . . . ?
P1 C21 C26 C25 179.4(3) . . . . ?
P1 C31 C32 C33 -175.8(3) . . . . ?
P1 C31 C36 C35 175.2(3) . . . . ?
P1 C41 C42 C43 176.8(3) . . . . ?
P1 C41 C46 C45 -177.3(2) . . . . ?
O2 C1 C2 C3 178.5(3) . . . . ?
O2 C1 C6 C5 -178.9(3) . . . . ?
O2 C1 C6 C7 4.7(4) . . . . ?
O3 C7 C8 C9 178.7(3) . . . . ?
O4 C5 C6 C1 -179.3(3) . . . . ?
O4 C5 C6 C7 -2.7(4) . . . . ?
O4 C9 C10 C11 158.8(3) . . . . ?
O4 C9 C10 C15 -20.6(4) . . . . ?
O5 C3 C4 C5 -178.5(3) . . . . ?
O6 C13 C14 C15 178.2(3) . . . . ?
C1 C2 C3 O5 180.0(3) . . . . ?
C1 C2 C3 C4 0.8(5) . . . . ?
C1 C6 C7 O3 -0.4(5) . . . . ?
C1 C6 C7 C8 178.6(3) . . . . ?
C2 C1 C6 C5 1.6(4) . . . . ?
C2 C1 C6 C7 -174.8(3) . . . . ?
C2 C3 C4 C5 0.6(5) . . . . ?
C3 C4 C5 O4 178.2(3) . . . . ?
C3 C4 C5 C6 -0.9(4) . . . . ?
C4 C5 C6 C1 -0.2(4) . . . . ?
C4 C5 C6 C7 176.4(3) . . . . ?
C5 O4 C9 C8 1.0(4) . . . . ?
C5 O4 C9 C10 179.5(3) . . . . ?
C5 C6 C7 O3 -176.7(3) . . . . ?
C5 C6 C7 C8 2.2(4) . . . . ?
C6 C1 C2 C3 -2.0(4) . . . . ?
C6 C7 C8 C9 -0.3(4) . . . . ?
C7 C8 C9 O4 -1.4(5) . . . . ?
C7 C8 C9 C10 -179.6(3) . . . . ?
C8 C9 C10 C11 -22.8(5) . . . . ?
C8 C9 C10 C15 157.8(3) . . . . ?
C9 O4 C5 C4 -178.1(3) . . . . ?
C9 O4 C5 C6 1.1(4) . . . . ?
C9 C10 C11 C12 178.8(3) . . . . ?
C9 C10 C15 C14 -178.4(3) . . . . ?
C10 C11 C12 C13 -1.0(5) . . . . ?
C11 C10 C15 C14 2.2(5) . . . . ?
C11 C12 C13 O6 -177.9(3) . . . . ?
C11 C12 C13 C14 3.4(5) . . . . ?
C12 C13 C14 C15 -3.1(5) . . . . ?
C13 C14 C15 C10 0.2(5) . . . . ?
C15 C10 C11 C12 -1.8(5) . . . . ?
C21 P1 C31 C32 110.4(3) . . . . ?
C21 P1 C31 C36 -67.0(3) . . . . ?
C21 P1 C41 C42 18.7(3) . . . . ?
C21 P1 C41 C46 -165.9(2) . . . . ?
C21 C22 C23 C24 -0.9(6) . . . . ?
C22 C21 C26 C25 -3.1(5) . . . . ?
C22 C23 C24 C25 -1.0(6) . . . . ?
C23 C24 C25 C26 0.9(6) . . . . ?
C24 C25 C26 C21 1.2(5) . . . . ?
C26 C21 C22 C23 2.9(5) . . . . ?
C31 P1 C21 C22 -53.4(3) . . . . ?
C31 P1 C21 C26 124.2(3) . . . . ?
C31 P1 C41 C42 126.8(3) . . . . ?
C31 P1 C41 C46 -57.8(3) . . . . ?
C31 C32 C33 C34 0.9(6) . . . . ?
C32 C31 C36 C35 -2.2(5) . . . . ?
C32 C33 C34 C35 -2.7(6) . . . . ?
C33 C34 C35 C36 2.0(6) . . . . ?
C34 C35 C36 C31 0.5(6) . . . . ?
C36 C31 C32 C33 1.5(5) . . . . ?
C41 P1 C21 C22 58.4(3) . . . . ?
C41 P1 C21 C26 -124.0(3) . . . . ?
C41 P1 C31 C32 -0.6(3) . . . . ?
C41 P1 C31 C36 -177.9(3) . . . . ?
C41 C42 C43 C44 -0.3(5) . . . . ?
C42 C41 C46 C45 -1.8(5) . . . . ?
C42 C43 C44 C45 -0.5(5) . . . . ?
C43 C44 C45 C46 0.1(5) . . . . ?
C44 C45 C46 C41 1.0(5) . . . . ?
C46 C41 C42 C43 1.4(5) . . . . ?
